data_8102363
loop_
_publ_author_name
'Xiao-Yang Qiu'

_publ_section_title
;
 Crystal structure of
 4-hydroxy-3-methoxy-N'-(2-hydroxynaphthylidene)benzohydrazide methanol
 solvate, C19H16N2O4 &#x00B7; CH3OH
;
_journal_issue 4
_journal_name_full 'Zeitschrift f\"ur Kristallographie - New Crystal Structures'
_journal_page_first 473
_journal_volume 223
_journal_year 2008
_chemical_formula_sum 'C20 H20 N2 O5'
_chemical_formula_weight 368.38
_space_group_IT_number 14
_symmetry_cell_setting monoclinic
_symmetry_space_group_name_Hall '-P 2yn'
_symmetry_space_group_name_H-M 'P 1 21/n 1'
_atom_sites_solution_hydrogens geom
_atom_sites_solution_primary direct
_atom_sites_solution_secondary difmap
_audit_creation_method SHELXL-97
_cell_angle_alpha 90.00
_cell_angle_beta 105.633(5)
_cell_angle_gamma 90.00
_cell_formula_units_Z 4
_cell_length_a 9.307(3)
_cell_length_b 15.775(5)
_cell_length_c 12.642(4)
_cell_measurement_reflns_used 2706
_cell_measurement_temperature 298(2)
_cell_measurement_theta_max 26.5
_cell_measurement_theta_min 2.6
_cell_volume 1787.4(10)
_computing_cell_refinement SAINT
_computing_data_collection SMART
_computing_data_reduction SAINT
_computing_molecular_graphics SHELXTL
_computing_publication_material SHELXTL
_computing_structure_refinement 'SHELXL-97 [11]'
_computing_structure_solution 'SHELXS-97 [10]'
_diffrn_ambient_temperature 298(2)
_diffrn_measured_fraction_theta_full 0.987
_diffrn_measured_fraction_theta_max 0.987
_diffrn_measurement_device_type 'Bruker SMART 1000 CCD area detector'
_diffrn_measurement_method '\w scans'
_diffrn_radiation_monochromator graphite
_diffrn_radiation_source 'fine-focus sealed tube'
_diffrn_radiation_type MoK\a
_diffrn_radiation_wavelength 0.71073
_diffrn_reflns_av_R_equivalents 0.0292
_diffrn_reflns_av_sigmaI/netI 0.0371
_diffrn_reflns_limit_h_max 9
_diffrn_reflns_limit_h_min -11
_diffrn_reflns_limit_k_max 19
_diffrn_reflns_limit_k_min -20
_diffrn_reflns_limit_l_max 15
_diffrn_reflns_limit_l_min -14
_diffrn_reflns_number 10033
_diffrn_reflns_theta_full 27.00
_diffrn_reflns_theta_max 27.00
_diffrn_reflns_theta_min 2.11
_exptl_absorpt_coefficient_mu 0.099
_exptl_absorpt_correction_T_max 0.9852
_exptl_absorpt_correction_T_min 0.9833
_exptl_absorpt_correction_type multi-scan
_exptl_crystal_colour colourless
_exptl_crystal_density_diffrn 1.369
_exptl_crystal_density_method 'not measured'
_exptl_crystal_description block
_exptl_crystal_F_000 776
_exptl_crystal_size_max 0.17
_exptl_crystal_size_mid 0.15
_exptl_crystal_size_min 0.15
_refine_diff_density_max 0.158
_refine_diff_density_min -0.162
_refine_diff_density_rms 0.035
_refine_ls_extinction_method none
_refine_ls_goodness_of_fit_ref 1.001
_refine_ls_hydrogen_treatment mixed
_refine_ls_matrix_type full
_refine_ls_number_parameters 252
_refine_ls_number_reflns 3847
_refine_ls_number_restraints 1
_refine_ls_restrained_S_all 1.001
_refine_ls_R_factor_all 0.0797
_refine_ls_R_factor_gt 0.0425
_refine_ls_shift/su_max 0.000
_refine_ls_shift/su_mean 0.000
_refine_ls_structure_factor_coef Fsqd
_refine_ls_weighting_details 'calc w=1/[\s^2^(Fo^2^)+(0.0563P)^2^+0.1835P] where P=(Fo^2^+2Fc^2^)/3'
_refine_ls_weighting_scheme calc
_refine_ls_wR_factor_gt 0.0999
_refine_ls_wR_factor_ref 0.1207
_reflns_number_gt 2429
_reflns_number_total 3847
_reflns_threshold_expression >2sigma(I)
_cod_data_source_file 1267-2439.cff
_cod_data_source_block 2
_cod_original_cell_volume 1787.4(9)
_cod_original_sg_symbol_H-M P21/n
_cod_database_code 8102363

loop_
_symmetry_equiv_pos_as_xyz
'x, y, z'
'-x+1/2, y+1/2, -z+1/2'
'-x, -y, -z'
'x-1/2, -y-1/2, z-1/2'

loop_
_atom_site_label
_atom_site_type_symbol
_atom_site_fract_x
_atom_site_fract_y
_atom_site_fract_z
_atom_site_U_iso_or_equiv
_atom_site_adp_type
_atom_site_occupancy
_atom_site_symmetry_multiplicity
_atom_site_calc_flag
_atom_site_refinement_flags
_atom_site_disorder_assembly
_atom_site_disorder_group
O1 O 1.21009(13) 0.53549(9) 0.76699(11) 0.0568(4) Uani 1 1 d . . .
H1 H 1.1798 0.5020 0.7163 0.085 Uiso 1 1 calc R . .
O2 O 1.21563(13) 0.39590(8) 0.53542(10) 0.0497(3) Uani 1 1 d . . .
O3 O 1.24547(13) 0.21562(8) 0.21321(10) 0.0543(4) Uani 1 1 d . . .
O4 O 0.98685(13) 0.14907(9) 0.13722(11) 0.0566(4) Uani 1 1 d . . .
H4 H 0.8984 0.1373 0.1117 0.085 Uiso 1 1 calc R . .
O5 O 0.16677(14) 0.15267(9) 0.98358(11) 0.0589(4) Uani 1 1 d . . .
H5 H 0.1353 0.1627 1.0369 0.088 Uiso 1 1 calc R . .
N1 N 1.02000(15) 0.44050(9) 0.63727(11) 0.0430(4) Uani 1 1 d . . .
N2 N 0.98098(15) 0.38716(9) 0.54795(11) 0.0434(4) Uani 1 1 d D . .
C1 C 0.95947(17) 0.51575(10) 0.78086(13) 0.0361(4) Uani 1 1 d . . .
C2 C 1.10099(18) 0.55083(11) 0.81630(14) 0.0421(4) Uani 1 1 d . . .
C3 C 1.1384(2) 0.60535(12) 0.90714(15) 0.0520(5) Uani 1 1 d . . .
H3 H 1.2335 0.6289 0.9293 0.062 Uiso 1 1 calc R . .
C4 C 1.0372(2) 0.62383(12) 0.96251(15) 0.0526(5) Uani 1 1 d . . .
H4A H 1.0643 0.6601 1.0226 0.063 Uiso 1 1 calc R . .
C5 C 0.89220(19) 0.59017(11) 0.93232(14) 0.0433(4) Uani 1 1 d . . .
C6 C 0.7874(2) 0.60890(12) 0.99081(16) 0.0548(5) Uani 1 1 d . . .
H6 H 0.8144 0.6450 1.0511 0.066 Uiso 1 1 calc R . .
C7 C 0.6480(2) 0.57580(13) 0.96171(17) 0.0586(5) Uani 1 1 d . . .
H7 H 0.5803 0.5890 1.0015 0.070 Uiso 1 1 calc R . .
C8 C 0.6072(2) 0.52180(12) 0.87160(16) 0.0538(5) Uani 1 1 d . . .
H8 H 0.5115 0.4990 0.8513 0.065 Uiso 1 1 calc R . .
C9 C 0.70512(18) 0.50174(11) 0.81254(15) 0.0445(4) Uani 1 1 d . . .
H9 H 0.6751 0.4653 0.7528 0.053 Uiso 1 1 calc R . .
C10 C 0.85127(18) 0.53505(10) 0.84013(13) 0.0364(4) Uani 1 1 d . . .
C11 C 0.92137(19) 0.46071(10) 0.68629(13) 0.0400(4) Uani 1 1 d . . .
H11 H 0.8247 0.4399 0.6609 0.048 Uiso 1 1 calc R . .
C12 C 1.08927(18) 0.36576(10) 0.50056(13) 0.0381(4) Uani 1 1 d . . .
C13 C 1.05268(17) 0.30655(10) 0.40703(13) 0.0371(4) Uani 1 1 d . . .
C14 C 1.16620(18) 0.28932(10) 0.35710(14) 0.0396(4) Uani 1 1 d . . .
H14 H 1.2593 0.3144 0.3844 0.047 Uiso 1 1 calc R . .
C15 C 1.14253(18) 0.23618(10) 0.26868(14) 0.0401(4) Uani 1 1 d . . .
C16 C 1.00293(19) 0.19877(11) 0.22697(14) 0.0422(4) Uani 1 1 d . . .
C17 C 0.89116(19) 0.21433(11) 0.27691(15) 0.0478(5) Uani 1 1 d . . .
H17 H 0.7986 0.1885 0.2502 0.057 Uiso 1 1 calc R . .
C18 C 0.91504(19) 0.26787(11) 0.36627(15) 0.0461(4) Uani 1 1 d . . .
H18 H 0.8387 0.2780 0.3993 0.055 Uiso 1 1 calc R . .
C19 C 1.38384(19) 0.25920(12) 0.24259(16) 0.0520(5) Uani 1 1 d . . .
H19A H 1.3662 0.3192 0.2366 0.078 Uiso 1 1 calc R . .
H19B H 1.4425 0.2426 0.1942 0.078 Uiso 1 1 calc R . .
H19C H 1.4364 0.2453 0.3169 0.078 Uiso 1 1 calc R . .
C20 C 0.0898(2) 0.08308(14) 0.92581(19) 0.0669(6) Uani 1 1 d . . .
H20A H 0.1268 0.0317 0.9643 0.100 Uiso 1 1 calc R . .
H20B H 0.1048 0.0813 0.8536 0.100 Uiso 1 1 calc R . .
H20C H -0.0147 0.0886 0.9200 0.100 Uiso 1 1 calc R . .
H2 H 0.8840(12) 0.3713(13) 0.5239(17) 0.080 Uiso 1 1 d D . .

loop_
_atom_site_aniso_label
_atom_site_aniso_U_11
_atom_site_aniso_U_22
_atom_site_aniso_U_33
_atom_site_aniso_U_23
_atom_site_aniso_U_13
_atom_site_aniso_U_12
O1 0.0407(7) 0.0754(10) 0.0572(9) -0.0090(7) 0.0181(6) -0.0057(6)
O2 0.0396(7) 0.0577(8) 0.0509(8) -0.0095(6) 0.0106(6) -0.0026(6)
O3 0.0442(7) 0.0633(8) 0.0622(9) -0.0197(7) 0.0258(6) -0.0059(6)
O4 0.0420(7) 0.0735(9) 0.0560(8) -0.0261(7) 0.0163(6) -0.0063(7)
O5 0.0534(8) 0.0774(9) 0.0517(8) -0.0081(7) 0.0240(6) -0.0038(7)
N1 0.0465(8) 0.0489(8) 0.0351(8) -0.0045(7) 0.0137(6) 0.0012(7)
N2 0.0412(8) 0.0540(9) 0.0363(8) -0.0087(7) 0.0128(6) -0.0025(7)
C1 0.0379(9) 0.0385(9) 0.0316(9) 0.0038(7) 0.0086(7) 0.0025(7)
C2 0.0414(10) 0.0468(10) 0.0390(10) 0.0037(8) 0.0122(8) 0.0013(8)
C3 0.0467(11) 0.0534(11) 0.0513(12) -0.0036(9) 0.0055(9) -0.0102(9)
C4 0.0631(12) 0.0496(11) 0.0426(11) -0.0115(9) 0.0098(9) -0.0052(10)
C5 0.0522(10) 0.0409(9) 0.0369(10) 0.0016(8) 0.0124(8) 0.0045(8)
C6 0.0719(13) 0.0544(11) 0.0420(11) -0.0022(9) 0.0220(9) 0.0096(11)
C7 0.0649(13) 0.0666(13) 0.0540(12) 0.0059(10) 0.0326(10) 0.0117(11)
C8 0.0452(10) 0.0638(13) 0.0567(13) 0.0097(10) 0.0209(9) 0.0016(9)
C9 0.0421(10) 0.0502(10) 0.0420(10) 0.0014(8) 0.0127(8) 0.0002(8)
C10 0.0418(9) 0.0359(8) 0.0318(9) 0.0059(7) 0.0103(7) 0.0040(7)
C11 0.0406(9) 0.0433(9) 0.0360(9) 0.0019(8) 0.0105(7) -0.0009(8)
C12 0.0394(9) 0.0402(9) 0.0353(9) 0.0049(7) 0.0109(7) 0.0045(8)
C13 0.0392(9) 0.0387(9) 0.0348(9) 0.0026(7) 0.0123(7) 0.0035(8)
C14 0.0353(9) 0.0411(9) 0.0431(10) 0.0000(8) 0.0118(7) -0.0009(7)
C15 0.0380(9) 0.0418(9) 0.0437(10) -0.0014(8) 0.0168(8) 0.0049(8)
C16 0.0431(10) 0.0433(9) 0.0412(10) -0.0065(8) 0.0132(8) 0.0009(8)
C17 0.0398(10) 0.0553(11) 0.0503(11) -0.0097(9) 0.0155(8) -0.0074(8)
C18 0.0422(10) 0.0534(11) 0.0479(11) -0.0039(9) 0.0210(8) -0.0003(8)
C19 0.0446(10) 0.0599(12) 0.0572(12) -0.0059(10) 0.0234(9) -0.0036(9)
C20 0.0608(13) 0.0692(14) 0.0694(14) -0.0108(12) 0.0154(11) 0.0066(11)

loop_
_atom_type_symbol
_atom_type_description
_atom_type_scat_dispersion_real
_atom_type_scat_dispersion_imag
_atom_type_scat_source
C C 0.0033 0.0016 'International Tables Vol C Tables 4.2.6.8 and 6.1.1.4'
H H 0.0000 0.0000 'International Tables Vol C Tables 4.2.6.8 and 6.1.1.4'
N N 0.0061 0.0033 'International Tables Vol C Tables 4.2.6.8 and 6.1.1.4'
O O 0.0106 0.0060 'International Tables Vol C Tables 4.2.6.8 and 6.1.1.4'

loop_
_geom_angle_atom_site_label_1
_geom_angle_atom_site_label_2
_geom_angle_atom_site_label_3
_geom_angle
_geom_angle_site_symmetry_1
_geom_angle_site_symmetry_3
_geom_angle_publ_flag
C2 O1 H1 109.5 . . ?
C15 O3 C19 117.53(13) . . ?
C16 O4 H4 109.5 . . ?
C20 O5 H5 109.5 . . ?
C11 N1 N2 119.01(14) . . ?
C12 N2 N1 117.04(14) . . ?
C12 N2 H2 125.3(14) . . ?
N1 N2 H2 117.5(14) . . ?
C2 C1 C10 118.93(15) . . ?
C2 C1 C11 120.52(15) . . ?
C10 C1 C11 120.54(15) . . ?
O1 C2 C1 123.14(16) . . ?
O1 C2 C3 115.90(15) . . ?
C1 C2 C3 120.96(16) . . ?
C4 C3 C2 120.24(17) . . ?
C4 C3 H3 119.9 . . ?
C2 C3 H3 119.9 . . ?
C3 C4 C5 122.15(17) . . ?
C3 C4 H4A 118.9 . . ?
C5 C4 H4A 118.9 . . ?
C4 C5 C6 122.03(17) . . ?
C4 C5 C10 118.67(16) . . ?
C6 C5 C10 119.30(17) . . ?
C7 C6 C5 121.75(18) . . ?
C7 C6 H6 119.1 . . ?
C5 C6 H6 119.1 . . ?
C6 C7 C8 119.28(18) . . ?
C6 C7 H7 120.4 . . ?
C8 C7 H7 120.4 . . ?
C9 C8 C7 121.05(18) . . ?
C9 C8 H8 119.5 . . ?
C7 C8 H8 119.5 . . ?
C8 C9 C10 121.38(17) . . ?
C8 C9 H9 119.3 . . ?
C10 C9 H9 119.3 . . ?
C9 C10 C5 117.25(16) . . ?
C9 C10 C1 123.71(15) . . ?
C5 C10 C1 119.04(15) . . ?
N1 C11 C1 120.23(16) . . ?
N1 C11 H11 119.9 . . ?
C1 C11 H11 119.9 . . ?
O2 C12 N2 119.98(15) . . ?
O2 C12 C13 121.52(15) . . ?
N2 C12 C13 118.50(15) . . ?
C18 C13 C14 118.83(15) . . ?
C18 C13 C12 124.61(15) . . ?
C14 C13 C12 116.56(15) . . ?
C15 C14 C13 120.96(15) . . ?
C15 C14 H14 119.5 . . ?
C13 C14 H14 119.5 . . ?
C14 C15 O3 125.65(15) . . ?
C14 C15 C16 119.81(15) . . ?
O3 C15 C16 114.53(15) . . ?
O4 C16 C17 124.13(16) . . ?
O4 C16 C15 116.31(15) . . ?
C17 C16 C15 119.56(16) . . ?
C16 C17 C18 120.64(16) . . ?
C16 C17 H17 119.7 . . ?
C18 C17 H17 119.7 . . ?
C17 C18 C13 120.17(16) . . ?
C17 C18 H18 119.9 . . ?
C13 C18 H18 119.9 . . ?
O3 C19 H19A 109.5 . . ?
O3 C19 H19B 109.5 . . ?
H19A C19 H19B 109.5 . . ?
O3 C19 H19C 109.5 . . ?
H19A C19 H19C 109.5 . . ?
H19B C19 H19C 109.5 . . ?
O5 C20 H20A 109.5 . . ?
O5 C20 H20B 109.5 . . ?
H20A C20 H20B 109.5 . . ?
O5 C20 H20C 109.5 . . ?
H20A C20 H20C 109.5 . . ?
H20B C20 H20C 109.5 . . ?

loop_
_geom_bond_atom_site_label_1
_geom_bond_atom_site_label_2
_geom_bond_distance
_geom_bond_site_symmetry_2
_geom_bond_publ_flag
O1 C2 1.349(2) . ?
O1 H1 0.8200 . ?
O2 C12 1.2346(18) . ?
O3 C15 1.3701(19) . ?
O3 C19 1.418(2) . ?
O4 C16 1.354(2) . ?
O4 H4 0.8200 . ?
O5 C20 1.404(2) . ?
O5 H5 0.8200 . ?
N1 C11 1.279(2) . ?
N1 N2 1.3762(19) . ?
N2 C12 1.347(2) . ?
N2 H2 0.907(9) . ?
C1 C2 1.387(2) . ?
C1 C10 1.440(2) . ?
C1 C11 1.442(2) . ?
C2 C3 1.401(2) . ?
C3 C4 1.348(3) . ?
C3 H3 0.9300 . ?
C4 C5 1.404(2) . ?
C4 H4A 0.9300 . ?
C5 C6 1.405(3) . ?
C5 C10 1.421(2) . ?
C6 C7 1.354(3) . ?
C6 H6 0.9300 . ?
C7 C8 1.391(3) . ?
C7 H7 0.9300 . ?
C8 C9 1.362(2) . ?
C8 H8 0.9300 . ?
C9 C10 1.412(2) . ?
C9 H9 0.9300 . ?
C11 H11 0.9300 . ?
C12 C13 1.473(2) . ?
C13 C18 1.387(2) . ?
C13 C14 1.396(2) . ?
C14 C15 1.367(2) . ?
C14 H14 0.9300 . ?
C15 C16 1.395(2) . ?
C16 C17 1.377(2) . ?
C17 C18 1.380(2) . ?
C17 H17 0.9300 . ?
C18 H18 0.9300 . ?
C19 H19A 0.9600 . ?
C19 H19B 0.9600 . ?
C19 H19C 0.9600 . ?
C20 H20A 0.9600 . ?
C20 H20B 0.9600 . ?
C20 H20C 0.9600 . ?

loop_
_geom_hbond_atom_site_label_D
_geom_hbond_atom_site_label_H
_geom_hbond_atom_site_label_A
_geom_hbond_distance_DH
_geom_hbond_distance_HA
_geom_hbond_distance_DA
_geom_hbond_angle_DHA
_geom_hbond_site_symmetry_A
O1 H1 N1 0.82 1.83 2.5497(19) 145.7 .
O4 H4 O2 0.82 1.79 2.6040(18) 169.7 4_565
O5 H5 O4 0.82 2.12 2.8867(18) 155.0 1_456
O5 H5 O3 0.82 2.34 2.967(2) 133.6 1_456
N2 H2 O5 0.907(9) 1.983(10) 2.886(2) 173(2) 4_665

loop_
_cod_related_entry_id
_cod_related_entry_database
_cod_related_entry_code
1 ChemSpider 30653954
